data_7242272
loop_
_publ_author_name
'Wang, Chen'
'Ying, Jun'
'Zhang, Xin-yue'
'Zhang, Bao-yue'
'Tian, Ai-xiang'
'Wang, Xiu-li'

_publ_section_title
;
 Multifunctional photoelectric sensors and catalysts for CO2RR and Cr(vi)
 solution based on a series of POM-based materials
;
_journal_issue 12
_journal_name_full CrystEngComm
_journal_page_first 2424
_journal_page_last 2431
_journal_paper_doi 10.1039/D0CE01811B
_journal_volume 23
_journal_year 2021
_chemical_formula_moiety 'C64 H68 Co4 N16 O82 S16 Si2 W24'
_chemical_formula_sum 'C64 H68 Co4 N16 O82 S16 Si2 W24'
_chemical_formula_weight 7590.60
_space_group_crystal_system triclinic
_space_group_IT_number 2
_space_group_name_Hall '-P 1'
_space_group_name_H-M_alt 'P -1'
_atom_sites_solution_hydrogens mixed
_atom_sites_solution_primary iterative
_audit_creation_date 2020-03-21
_audit_creation_method
;
Olex2 1.2
(compiled 2018.05.29 svn.r3508 for OlexSys, GUI svn.r5506)
;
_audit_update_record
;
2020-08-27 deposited with the CCDC.	2021-02-15 downloaded from the CCDC.
;
_cell_angle_alpha 86.760(4)
_cell_angle_beta 87.368(4)
_cell_angle_gamma 69.774(3)
_cell_formula_units_Z 1
_cell_length_a 12.3151(19)
_cell_length_b 15.487(2)
_cell_length_c 19.695(3)
_cell_measurement_reflns_used 1089
_cell_measurement_temperature 296(2)
_cell_measurement_theta_max 24.26
_cell_measurement_theta_min 2.16
_cell_volume 3517.7(9)
_computing_cell_refinement 'SAINT V8.18C (?, 2016)'
_computing_data_reduction 'SAINT V8.18C (?, 2016)'
_computing_molecular_graphics 'Olex2 (Dolomanov et al., 2009)'
_computing_publication_material 'Olex2 (Dolomanov et al., 2009)'
_computing_structure_refinement 'olex2.refine (Bourhis et al., 2015)'
_computing_structure_solution 'olex2.solve (Bourhis et al., 2015)'
_diffrn_ambient_temperature 296.15
_diffrn_measured_fraction_theta_full 1.000
_diffrn_measured_fraction_theta_max 1.000
_diffrn_measurement_device_type 'Bruker APEX-II CCD'
_diffrn_measurement_method '\f and \w scans'
_diffrn_radiation_monochromator graphite
_diffrn_radiation_type MoK\a
_diffrn_radiation_wavelength 0.71073
_diffrn_reflns_av_R_equivalents 0.0984
_diffrn_reflns_av_unetI/netI 0.2318
_diffrn_reflns_Laue_measured_fraction_full 1.000
_diffrn_reflns_Laue_measured_fraction_max 1.000
_diffrn_reflns_limit_h_max 14
_diffrn_reflns_limit_h_min -14
_diffrn_reflns_limit_k_max 18
_diffrn_reflns_limit_k_min -18
_diffrn_reflns_limit_l_max 23
_diffrn_reflns_limit_l_min -15
_diffrn_reflns_number 20280
_diffrn_reflns_point_group_measured_fraction_full 1.000
_diffrn_reflns_point_group_measured_fraction_max 1.000
_diffrn_reflns_theta_full 25.027
_diffrn_reflns_theta_max 25.027
_diffrn_reflns_theta_min 1.403
_diffrn_standards_number 0
_exptl_absorpt_coefficient_mu 20.335
_exptl_absorpt_correction_T_max 0.7457
_exptl_absorpt_correction_T_min 0.4675
_exptl_absorpt_correction_type none
_exptl_absorpt_process_details
;
SADABS-2008/1 (Bruker,2008) was used for absorption correction.
wR2(int) was 0.1143 before and 0.0454 after correction.
The Ratio of minimum to maximum transmission is 0.6269.
The \l/2 correction factor is 0.0015.
;
_exptl_crystal_density_diffrn 3.583
_exptl_crystal_description block
_exptl_crystal_F_000 3388
_refine_diff_density_max 3.395
_refine_diff_density_min -2.508
_refine_diff_density_rms 0.494
_refine_ls_extinction_method none
_refine_ls_goodness_of_fit_ref 0.924
_refine_ls_hydrogen_treatment constr
_refine_ls_matrix_type full
_refine_ls_number_parameters 965
_refine_ls_number_reflns 12430
_refine_ls_number_restraints 4174
_refine_ls_restrained_S_all 0.794
_refine_ls_R_factor_all 0.1893
_refine_ls_R_factor_gt 0.0707
_refine_ls_shift/su_max 0.001
_refine_ls_shift/su_mean 0.000
_refine_ls_structure_factor_coef Fsqd
_refine_ls_weighting_details 'w=1/[\s^2^(Fo^2^)+(0.0587P)^2^] where P=(Fo^2^+2Fc^2^)/3'
_refine_ls_weighting_scheme calc
_refine_ls_wR_factor_gt 0.1381
_refine_ls_wR_factor_ref 0.1806
_reflns_Friedel_coverage 0.000
_reflns_number_gt 5457
_reflns_number_total 12430
_reflns_threshold_expression 'I > 2\s(I)'
_cod_data_source_file d0ce01811b2.cif
_cod_data_source_block compound4
_cod_depositor_comments 'Adding full bibliography for 7242268--7242272.cif.'
_cod_database_code 7242272
_shelx_shelxl_version_number 2018/3
_shelx_space_group_comment
;
The symmetry employed for this shelxl refinement is uniquely defined
by the following loop, which should always be used as a source of
symmetry information in preference to the above space-group names.
They are only intended as comments.
;
_olex2_refinement_description
;
1. Fixed Uiso
 At 1.2 times of:
  All C(H) groups
 At 1.5 times of:
  All C(H,H,H) groups, All O(H,H) groups
2. Restrained distances
 H1Wa-H32b
 2 with sigma of 0.02
3. Rigid bond restraints
 S4, C11
 with sigma for 1-2 distances of 0.01 and sigma for 1-3 distances of 0.01
 C9, C10
 with sigma for 1-2 distances of 0.01 and sigma for 1-3 distances of 0.01
 S8, C30
 with sigma for 1-2 distances of 0.01 and sigma for 1-3 distances of 0.01
 W6A, W6
 with sigma for 1-2 distances of 0.01 and sigma for 1-3 distances of 0.02
 W7
 with sigma for 1-2 distances of 0.01 and sigma for 1-3 distances of 0.02
4. Uiso/Uaniso restraints and constraints
O22 \\sim O9 \\sim O39 \\sim O24 \\sim O10 \\sim O38 \\sim O26 \\sim O20 \\sim
O4 \\sim O31 \\sim O27 \\sim O11 \\sim O14 \\sim O17 \\sim O35 \\sim O7 \\sim
O34 \\sim O19 \\sim O13 \\sim O18 \\sim O21 \\sim O5 \\sim O16 \\sim O23 \\sim
O12 \\sim O28 \\sim O29 \\sim O30 \\sim O2 \\sim O40 \\sim O3 \\sim O1 \\sim
O15 \\sim O8 \\sim O36 \\sim O32 \\sim O6 \\sim O37 \\sim O1W \\sim O33 \\sim
O25: within 7A with sigma of 0.01 and sigma for terminal atoms of 0.02
W6A \\sim W6: within 2A with sigma of 0.0001 and sigma for terminal atoms of
0.0002
W7: within 2A with sigma of 0.001 and sigma for terminal atoms of 0.002
Uanis(C7) \\sim Ueq, Uanis(C29) \\sim Ueq, Uanis(C2) \\sim Ueq, Uanis(C28)
\\sim Ueq, Uanis(C13) \\sim Ueq, Uanis(C3) \\sim Ueq, Uanis(C12) \\sim Ueq,
Uanis(C11) \\sim Ueq, Uanis(C22) \\sim Ueq, Uanis(C5) \\sim Ueq, Uanis(C6)
\\sim Ueq, Uanis(C31) \\sim Ueq, Uanis(C15) \\sim Ueq, Uanis(C21) \\sim Ueq,
Uanis(C20) \\sim Ueq, Uanis(C8) \\sim Ueq, Uanis(C14) \\sim Ueq, Uanis(C23)
\\sim Ueq, Uanis(C1) \\sim Ueq, Uanis(C18) \\sim Ueq, Uanis(C4) \\sim Ueq,
Uanis(C32) \\sim Ueq, Uanis(C24) \\sim Ueq, Uanis(C25) \\sim Ueq, Uanis(C10)
\\sim Ueq, Uanis(C19) \\sim Ueq, Uanis(C30) \\sim Ueq, Uanis(C27) \\sim Ueq,
Uanis(C26) \\sim Ueq, Uanis(C17) \\sim Ueq, Uanis(C9) \\sim Ueq, Uanis(C16)
\\sim Ueq: with sigma of 0.01 and sigma for terminal atoms of 0.02
Uanis(O8) \\sim Ueq, Uanis(N7) \\sim Ueq, Uanis(O36) \\sim Ueq, Uanis(O6) \\sim
Ueq, Uanis(N6) \\sim Ueq, Uanis(N1) \\sim Ueq, Uanis(N4) \\sim Ueq, Uanis(N8)
\\sim Ueq, Uanis(N3) \\sim Ueq, Uanis(N2) \\sim Ueq, Uanis(N5) \\sim Ueq: with
sigma of 0.01 and sigma for terminal atoms of 0.02
Uanis(O22) \\sim Ueq, Uanis(O9) \\sim Ueq, Uanis(O39) \\sim Ueq, Uanis(O24)
\\sim Ueq, Uanis(O10) \\sim Ueq, Uanis(O38) \\sim Ueq, Uanis(O26) \\sim Ueq,
Uanis(O20) \\sim Ueq, Uanis(O4) \\sim Ueq, Uanis(O31) \\sim Ueq, Uanis(O27)
\\sim Ueq, Uanis(O11) \\sim Ueq, Uanis(O14) \\sim Ueq, Uanis(O17) \\sim Ueq,
Uanis(O35) \\sim Ueq, Uanis(O7) \\sim Ueq, Uanis(O34) \\sim Ueq, Uanis(O19)
\\sim Ueq, Uanis(O13) \\sim Ueq, Uanis(O18) \\sim Ueq, Uanis(O21) \\sim Ueq,
Uanis(O5) \\sim Ueq, Uanis(O16) \\sim Ueq, Uanis(O23) \\sim Ueq, Uanis(O12)
\\sim Ueq, Uanis(O28) \\sim Ueq, Uanis(O29) \\sim Ueq, Uanis(O30) \\sim Ueq,
Uanis(O2) \\sim Ueq, Uanis(O40) \\sim Ueq, Uanis(O3) \\sim Ueq, Uanis(O1) \\sim
Ueq, Uanis(O15) \\sim Ueq, Uanis(O32) \\sim Ueq, Uanis(O37) \\sim Ueq,
Uanis(O1W) \\sim Ueq, Uanis(O33) \\sim Ueq, Uanis(O25) \\sim Ueq: with sigma of
0.01 and sigma for terminal atoms of 0.02
Uanis(W2A) \\sim Ueq, Uanis(W2) \\sim Ueq: with sigma of 0.01 and sigma for
terminal atoms of 0.02
Uanis(W6A) \\sim Ueq, Uanis(W6) \\sim Ueq: with sigma of 0.001 and sigma for
terminal atoms of 0.002
Uanis(W7) \\sim Ueq: with sigma of 0.001 and sigma for terminal atoms of 0.002
5. Rigid body (RIGU) restrains
 W6A, W6
 with sigma for 1-2 distances of 0.0001 and sigma for 1-3 distances of 0.0002
 W7
 with sigma for 1-2 distances of 0.001 and sigma for 1-3 distances of 0.002
6. Others
 Sof(W6A)=1-FVAR(1)
 Sof(W6)=FVAR(1)
 Fixed Sof: W2(0.5) W2A(0.5)
7.a Rotating group:
 O1W(H1Wa,H1Wb)
7.b Aromatic/amide H refined with riding coordinates:
 C11(H11), C22(H22), C6(H6), C14(H14), C4(H4), C19(H19), C30(H30), C27(H27)
7.c Idealised Me refined as rotating group:
 C8(H8a,H8b,H8c), C1(H1a,H1b,H1c), C32(H32a,H32b,H32c), C24(H24a,H24b,H24c),
 C25(H25a,H25b,H25c), C17(H17a,H17b,H17c), C9(H9a,H9b,H9c), C16(H16a,H16b,H16c)
;
_platon_squeeze_void_probe_radius 1.20
_olex2_submission_special_instructions 'No special instructions were received'

loop_
_space_group_symop_operation_xyz
'x, y, z'
'-x, -y, -z'

loop_
_atom_site_label
_atom_site_type_symbol
_atom_site_fract_x
_atom_site_fract_y
_atom_site_fract_z
_atom_site_U_iso_or_equiv
_atom_site_adp_type
_atom_site_occupancy
_atom_site_site_symmetry_order
_atom_site_calc_flag
_atom_site_refinement_flags_posn
_atom_site_refinement_flags_adp
_atom_site_refinement_flags_occupancy
_atom_site_disorder_assembly
_atom_site_disorder_group
W7 W 0.40873(12) 0.74427(10) 0.57222(8) 0.0233(4) Uani 1 1 d . U . A 1
W10 W 0.56961(12) 0.52388(10) 0.66212(8) 0.0232(4) Uani 1 1 d . . . . .
W6 W 0.7195(17) 0.691(3) 0.585(2) 0.0211(5) Uani 0.18(6) 1 d . U P A 1
W11 W 0.65710(12) 0.52378(10) 0.82115(8) 0.0270(4) Uani 1 1 d . . . . .
W5 W 0.82850(12) 0.66509(10) 0.75056(9) 0.0285(4) Uani 1 1 d . . . . .
W12 W 0.37283(12) 0.59129(10) 0.78997(8) 0.0269(4) Uani 1 1 d . . . . .
W4 W 0.62615(12) 0.74343(10) 0.89627(8) 0.0277(4) Uani 1 1 d . . . . .
W9 W 0.33815(12) 0.80409(10) 0.87820(8) 0.0281(4) Uani 1 1 d . . . . .
W1 W 0.47775(12) 0.94441(10) 0.81503(9) 0.0288(4) Uani 1 1 d . . . . .
W8 W 0.22425(12) 0.81801(10) 0.70579(8) 0.0273(4) Uani 1 1 d . . . . .
W3 W 0.38085(12) 0.94453(10) 0.63996(8) 0.0274(4) Uani 1 1 d . . . . .
W2 W 0.6875(19) 0.8731(16) 0.6672(8) 0.018(2) Uani 0.5 1 d . U P A 1
Co1 Co 0.2586(4) 0.6952(3) 0.4295(3) 0.0290(13) Uani 1 1 d . . . . .
Co2 Co 0.7781(4) 0.7939(3) 1.0401(3) 0.0305(13) Uani 1 1 d . . . . .
S6 S 0.9175(9) 0.9324(7) 1.2031(6) 0.043(3) Uani 1 1 d . . . . .
S5 S 0.6300(11) 0.6631(8) 1.2244(6) 0.057(3) Uani 1 1 d . . . . .
S2 S 0.0144(8) 0.6248(8) 0.2868(6) 0.055(4) Uani 1 1 d . . . . .
S8 S 0.8826(12) 0.9181(10) 0.8353(7) 0.072(4) Uani 1 1 d . U . . .
S1 S 0.3554(10) 0.8529(9) 0.2403(7) 0.063(4) Uani 1 1 d . . . . .
S4 S 0.1720(11) 0.5603(10) 0.6317(6) 0.069(4) Uani 1 1 d . U . . .
S3 S -0.0887(10) 0.9377(10) 0.4731(8) 0.080(5) Uani 1 1 d . . . . .
O22 O 0.6604(18) 0.4640(15) 0.7334(12) 0.0288(16) Uani 1 1 d . U . . .
O9 O 0.2349(18) 0.9325(15) 0.6684(12) 0.0288(16) Uani 1 1 d . U . . .
O39 O 0.6770(18) 0.5757(15) 0.6281(12) 0.0290(15) Uani 1 1 d . U . . .
O24 O 0.5726(18) 0.7297(15) 0.5649(12) 0.0289(15) Uani 1 1 d . U . . .
O10 O 0.2307(18) 0.8264(15) 0.9368(12) 0.031(3) Uani 1 1 d . U . . .
O38 O 0.2833(18) 0.6844(15) 0.7349(12) 0.0290(15) Uani 1 1 d . U . . .
O26 O 0.8465(18) 0.6294(15) 0.6572(12) 0.0296(15) Uani 1 1 d . U . . .
O20 O 0.4620(18) 0.6222(15) 0.6090(12) 0.0286(15) Uani 1 1 d . U . . .
O4 O 0.3963(18) 0.9640(15) 0.7374(12) 0.0292(15) Uani 1 1 d . U . . .
O31 O 0.2515(18) 0.8425(15) 0.7934(12) 0.0295(15) Uani 1 1 d . U . . .
O27 O 0.7446(18) 0.7255(15) 0.8299(12) 0.0292(15) Uani 1 1 d . U . . .
O11 O 0.3559(18) 0.9232(15) 0.8689(12) 0.0296(16) Uani 1 1 d . U . . .
O14 O 0.9687(19) 0.6212(15) 0.7763(12) 0.031(3) Uani 1 1 d . U . . .
O17 O 0.2789(18) 0.5427(15) 0.8227(12) 0.028(3) Uani 1 1 d . U . . .
O35 O 0.7415(18) 0.7938(15) 0.5962(12) 0.0286(16) Uani 1 1 d . U . . .
O7 O 0.8199(18) 0.7891(15) 0.7200(12) 0.0295(16) Uani 1 1 d . U . . .
O34 O 0.4989(18) 0.7894(15) 0.8035(12) 0.0286(15) Uani 1 1 d . U . . .
O19 O 0.2626(18) 0.7705(15) 0.6136(12) 0.0291(16) Uani 1 1 d . U . . .
O13 O 0.6982(18) 0.7298(15) 0.9669(12) 0.0298(18) Uani 1 1 d . U . . .
O18 O 0.0827(18) 0.8407(15) 0.7091(12) 0.030(3) Uani 1 1 d . U . . .
O21 O 0.4386(18) 0.5156(15) 0.7144(12) 0.0291(16) Uani 1 1 d . U . . .
O5 O 0.5407(18) 0.9164(15) 0.6353(12) 0.0296(15) Uani 1 1 d . U . . .
O16 O 0.5087(18) 0.5175(15) 0.8388(12) 0.0297(16) Uani 1 1 d . U . . .
O23 O 0.6013(18) 0.4329(15) 0.6095(12) 0.0291(17) Uani 1 1 d . U . . .
O12 O 0.4678(18) 0.7650(15) 0.9312(12) 0.0294(16) Uani 1 1 d . U . . .
O28 O 0.6127(18) 0.9163(15) 0.7546(12) 0.0290(15) Uani 1 1 d . U . . .
O29 O 0.6269(18) 0.6237(15) 0.8798(12) 0.0296(15) Uani 1 1 d . U . . .
O30 O 0.3604(18) 0.6823(15) 0.8553(12) 0.0291(15) Uani 1 1 d . U . . .
O2 O 0.4643(18) 1.0514(15) 0.8383(12) 0.029(3) Uani 1 1 d . U . . .
O40 O 0.3785(18) 0.7219(15) 0.4919(12) 0.0286(17) Uani 1 1 d . U . . .
O3 O 0.3317(19) 1.0528(16) 0.6040(12) 0.032(3) Uani 1 1 d . U . . .
O1 O 0.7449(18) 0.9581(15) 0.6479(12) 0.0293(17) Uani 1 1 d . U . . .
O15 O 0.7378(18) 0.4340(15) 0.8711(12) 0.030(3) Uani 1 1 d . U . . .
O8 O 0.3811(18) 0.8761(15) 0.5639(12) 0.0291(16) Uani 1 1 d . U . . .
N7 N 0.938(2) 0.689(2) 1.0187(15) 0.029(7) Uani 1 1 d . U . . .
O36 O 0.7711(18) 0.5688(15) 0.7770(12) 0.0292(15) Uani 1 1 d . U . . .
O32 O 0.4239(18) 0.7911(15) 0.6801(12) 0.0293(15) Uani 1 1 d . U . . .
O6 O 0.5804(18) 0.8744(15) 0.8856(12) 0.0290(16) Uani 1 1 d . U . . .
O37 O 0.6470(18) 0.7397(15) 0.6994(12) 0.0294(15) Uani 1 1 d . U . . .
N6 N 0.843(2) 0.8488(19) 1.1197(15) 0.031(7) Uani 1 1 d . U . . .
N1 N 0.304(2) 0.7577(19) 0.3416(15) 0.032(7) Uani 1 1 d . U . . .
C7 C 0.079(3) 0.623(2) 0.3615(19) 0.031(9) Uani 1 1 d . U . . .
N4 N 0.207(3) 0.639(2) 0.5211(17) 0.040(8) Uani 1 1 d . U . . .
O1W O 0.6152(18) 0.8967(16) 1.0323(13) 0.036(3) Uani 1 1 d . U . . .
H1WA H 0.616835 0.939618 0.996845 0.055 Uiso 1 1 d DGR . . . .
H1WB H 0.597832 0.930176 1.068643 0.055 Uiso 1 1 d GR . . . .
C29 C 0.934(3) 0.786(3) 0.9180(19) 0.027(8) Uani 1 1 d . U . . .
C2 C 0.370(3) 0.816(3) 0.323(2) 0.036(10) Uani 1 1 d . U . . .
C28 C 0.989(3) 0.702(2) 0.9588(18) 0.022(8) Uani 1 1 d . U . . .
N8 N 0.845(2) 0.851(2) 0.9477(15) 0.031(8) Uani 1 1 d . U . . .
N3 N 0.105(3) 0.808(2) 0.4621(18) 0.044(9) Uani 1 1 d . U . . .
C13 C 0.051(3) 0.790(3) 0.515(2) 0.034(9) Uani 1 1 d . U . . .
N2 N 0.156(2) 0.664(2) 0.3557(16) 0.037(8) Uani 1 1 d . U . . .
C3 C 0.240(3) 0.757(2) 0.2812(19) 0.029(9) Uani 1 1 d . U . . .
N5 N 0.705(2) 0.741(2) 1.1304(16) 0.038(8) Uani 1 1 d . U . . .
C12 C 0.105(3) 0.705(3) 0.551(2) 0.044(11) Uani 1 1 d . U . . .
C11 C 0.074(4) 0.680(4) 0.606(3) 0.083(12) Uani 1 1 d . U . . .
H11 H 0.009691 0.715075 0.631098 0.100 Uiso 1 1 calc R . . . .
C22 C 0.843(3) 0.869(3) 1.233(2) 0.051(11) Uani 1 1 d . U . . .
H22 H 0.826042 0.862464 1.279175 0.061 Uiso 1 1 calc R . . . .
C5 C 0.154(3) 0.711(3) 0.291(2) 0.044(11) Uani 1 1 d . U . . .
C6 C 0.086(3) 0.696(3) 0.247(2) 0.042(10) Uani 1 1 d . U . . .
H6 H 0.077623 0.718975 0.201854 0.050 Uiso 1 1 calc R . . . .
C31 C 0.809(4) 0.926(3) 0.911(2) 0.051(12) Uani 1 1 d . U . . .
C15 C 0.045(4) 0.885(3) 0.430(2) 0.048(11) Uani 1 1 d . U . . .
C21 C 0.807(3) 0.827(2) 1.1837(18) 0.022(8) Uani 1 1 d . U . . .
C20 C 0.744(3) 0.761(3) 1.191(2) 0.039(10) Uani 1 1 d . U . . .
O33 O 0.5316(18) 0.6319(15) 0.7473(12) 0.0289(15) Uani 1 1 d . U . . .
C8 C 0.050(3) 0.574(3) 0.418(2) 0.047(11) Uani 1 1 d . U . . .
H8A H -0.005626 0.616508 0.447490 0.071 Uiso 1 1 calc GR . . . .
H8B H 0.118129 0.541322 0.443299 0.071 Uiso 1 1 calc GR . . . .
H8C H 0.016726 0.530761 0.403164 0.071 Uiso 1 1 calc GR . . . .
C14 C -0.059(4) 0.852(3) 0.530(2) 0.059(13) Uani 1 1 d . U . . .
H14 H -0.106708 0.846239 0.566735 0.071 Uiso 1 1 calc R . . . .
Si1 Si 0.5259(8) 0.7370(6) 0.7335(5) 0.014(2) Uani 1 1 d . . . . .
O25 O 0.7961(18) 0.6379(15) 0.5225(12) 0.0286(17) Uani 1 1 d . U . . .
S7 S 1.1229(10) 0.5465(10) 1.0083(8) 0.076(5) Uani 1 1 d . . . . .
C23 C 0.901(3) 0.908(3) 1.122(2) 0.044(10) Uani 1 1 d . U . . .
C1 C 0.442(3) 0.834(3) 0.374(2) 0.051(12) Uani 1 1 d . U . . .
H1A H 0.478392 0.876260 0.354551 0.077 Uiso 1 1 calc GR . . . .
H1B H 0.500831 0.777616 0.388102 0.077 Uiso 1 1 calc GR . . . .
H1C H 0.394709 0.861068 0.412694 0.077 Uiso 1 1 calc GR . . . .
C18 C 0.650(3) 0.687(2) 1.1415(19) 0.032(9) Uani 1 1 d . U . . .
C4 C 0.257(4) 0.802(3) 0.221(2) 0.061(13) Uani 1 1 d . U . . .
H4 H 0.223644 0.803368 0.179883 0.074 Uiso 1 1 calc R . . . .
C32 C 0.716(3) 1.015(3) 0.929(2) 0.054(12) Uani 1 1 d . U . . .
H32A H 0.734968 1.066195 0.908207 0.081 Uiso 1 1 calc GR . . . .
H32B H 0.711772 1.020367 0.977786 0.081 Uiso 1 1 calc DGR . . . .
H32C H 0.643186 1.016634 0.913549 0.081 Uiso 1 1 calc GR . . . .
C24 C 0.953(4) 0.941(3) 1.064(2) 0.060(13) Uani 1 1 d . U . . .
H24A H 0.894329 0.987692 1.038429 0.091 Uiso 1 1 calc GR . . . .
H24B H 0.992827 0.891247 1.035093 0.091 Uiso 1 1 calc GR . . . .
H24C H 1.007689 0.967571 1.078987 0.091 Uiso 1 1 calc GR . . . .
C25 C 0.961(4) 0.582(3) 1.123(2) 0.055(12) Uani 1 1 d . U . . .
H25A H 0.928593 0.635646 1.149478 0.083 Uiso 1 1 calc GR . . . .
H25B H 1.025933 0.538694 1.145517 0.083 Uiso 1 1 calc GR . . . .
H25C H 0.903182 0.554459 1.117412 0.083 Uiso 1 1 calc GR . . . .
C10 C 0.248(4) 0.564(3) 0.555(2) 0.055(11) Uani 1 1 d . U . . .
C19 C 0.702(3) 0.731(3) 1.242(2) 0.047(11) Uani 1 1 d . U . . .
H19 H 0.709994 0.745555 1.285949 0.057 Uiso 1 1 calc R . . . .
C30 C 0.972(4) 0.807(4) 0.861(3) 0.077(12) Uani 1 1 d . U . . .
H30 H 1.036818 0.769814 0.837059 0.092 Uiso 1 1 calc R . . . .
C27 C 1.087(4) 0.632(3) 0.943(3) 0.070(14) Uani 1 1 d . U . . .
H27 H 1.130127 0.630355 0.902251 0.084 Uiso 1 1 calc R . . . .
C26 C 0.998(4) 0.609(3) 1.056(2) 0.056(12) Uani 1 1 d . U . . .
C17 C 0.603(4) 0.645(3) 1.089(2) 0.075(15) Uani 1 1 d . U . . .
H17A H 0.665632 0.605949 1.061536 0.112 Uiso 1 1 calc GR . . . .
H17B H 0.551812 0.692316 1.060108 0.112 Uiso 1 1 calc GR . . . .
H17C H 0.560907 0.608384 1.110684 0.112 Uiso 1 1 calc GR . . . .
C9 C 0.349(4) 0.478(3) 0.537(3) 0.084(14) Uani 1 1 d . U . . .
H9A H 0.376403 0.440991 0.577924 0.125 Uiso 1 1 calc GR . . . .
H9B H 0.410126 0.495227 0.515709 0.125 Uiso 1 1 calc GR . . . .
H9C H 0.323598 0.442811 0.506710 0.125 Uiso 1 1 calc GR . . . .
C16 C 0.073(4) 0.939(3) 0.369(2) 0.069(14) Uani 1 1 d . U . . .
H16A H 0.048461 0.920498 0.328419 0.104 Uiso 1 1 calc GR . . . .
H16B H 0.154482 0.927200 0.366097 0.104 Uiso 1 1 calc GR . . . .
H16C H 0.032360 1.003578 0.374503 0.104 Uiso 1 1 calc GR . . . .
W2A W 0.6972(19) 0.8716(17) 0.6824(8) 0.021(3) Uani 0.5 1 d . U P A 2
W6A W 0.7241(4) 0.6772(6) 0.5967(5) 0.0211(5) Uani 0.82(6) 1 d . U P A 2

loop_
_atom_site_aniso_label
_atom_site_aniso_U_11
_atom_site_aniso_U_22
_atom_site_aniso_U_33
_atom_site_aniso_U_23
_atom_site_aniso_U_13
_atom_site_aniso_U_12
W7 0.0227(6) 0.0222(7) 0.0254(7) -0.0030(6) -0.0040(6) -0.0074(6)
W10 0.0221(8) 0.0186(8) 0.0278(10) -0.0063(7) -0.0028(7) -0.0046(7)
W6 0.0212(6) 0.0207(8) 0.0209(9) -0.0014(6) -0.0001(6) -0.0066(6)
W11 0.0267(8) 0.0219(9) 0.0287(10) -0.0022(8) -0.0060(7) -0.0029(7)
W5 0.0193(8) 0.0286(9) 0.0359(11) -0.0077(8) -0.0029(7) -0.0050(7)
W12 0.0252(8) 0.0231(9) 0.0321(11) -0.0029(8) 0.0028(7) -0.0082(7)
W4 0.0264(8) 0.0268(9) 0.0277(10) -0.0088(8) -0.0058(7) -0.0048(7)
W9 0.0254(8) 0.0262(9) 0.0296(10) -0.0089(8) 0.0029(7) -0.0042(7)
W1 0.0274(9) 0.0229(9) 0.0348(11) -0.0129(8) -0.0008(7) -0.0051(7)
W8 0.0184(8) 0.0253(9) 0.0351(11) -0.0047(8) -0.0020(7) -0.0030(7)
W3 0.0271(8) 0.0189(9) 0.0339(11) -0.0019(8) -0.0051(7) -0.0043(7)
W2 0.021(3) 0.024(3) 0.013(6) -0.006(4) -0.007(4) -0.010(2)
Co1 0.029(3) 0.034(3) 0.026(3) -0.006(3) -0.001(2) -0.012(3)
Co2 0.033(3) 0.032(3) 0.027(3) -0.009(3) -0.005(2) -0.011(3)
S6 0.045(6) 0.037(6) 0.047(8) -0.005(6) -0.022(5) -0.013(5)
S5 0.082(9) 0.049(8) 0.047(8) 0.003(6) 0.003(7) -0.033(7)
S2 0.031(6) 0.067(9) 0.065(9) -0.026(7) -0.016(6) -0.009(6)
S8 0.098(10) 0.096(10) 0.048(9) 0.006(8) -0.011(8) -0.063(9)
S1 0.061(8) 0.057(9) 0.068(10) 0.018(7) -0.004(7) -0.022(7)
S4 0.084(9) 0.107(11) 0.041(8) 0.010(8) -0.010(7) -0.066(9)
S3 0.035(7) 0.070(10) 0.122(14) -0.024(10) 0.009(8) -0.001(7)
O22 0.028(2) 0.027(2) 0.030(2) -0.004(2) 0.000(2) -0.009(2)
O9 0.028(2) 0.027(2) 0.031(2) -0.005(2) -0.002(2) -0.009(2)
O39 0.028(2) 0.028(2) 0.031(2) -0.004(2) -0.001(2) -0.009(2)
O24 0.028(2) 0.028(2) 0.031(2) -0.004(2) -0.001(2) -0.009(2)
O10 0.030(4) 0.030(4) 0.032(4) -0.004(4) -0.004(4) -0.010(4)
O38 0.028(2) 0.028(2) 0.031(2) -0.004(2) -0.001(2) -0.010(2)
O26 0.029(2) 0.028(2) 0.031(2) -0.004(2) -0.001(2) -0.009(2)
O20 0.028(2) 0.028(2) 0.031(2) -0.004(2) -0.001(2) -0.010(2)
O4 0.028(2) 0.028(2) 0.031(2) -0.004(2) -0.001(2) -0.010(2)
O31 0.029(2) 0.028(2) 0.031(2) -0.004(2) -0.001(2) -0.009(2)
O27 0.029(2) 0.028(2) 0.031(2) -0.004(2) -0.001(2) -0.009(2)
O11 0.029(2) 0.028(2) 0.031(2) -0.004(2) -0.001(2) -0.009(2)
O14 0.030(4) 0.030(4) 0.030(4) -0.007(4) 0.001(4) -0.007(4)
O17 0.027(4) 0.028(4) 0.030(4) -0.005(4) 0.000(4) -0.008(4)
O35 0.028(2) 0.027(2) 0.031(2) -0.004(2) -0.001(2) -0.010(2)
O7 0.029(2) 0.028(2) 0.031(2) -0.004(2) -0.001(2) -0.009(2)
O34 0.028(2) 0.027(2) 0.031(2) -0.005(2) -0.002(2) -0.010(2)
O19 0.028(2) 0.028(2) 0.031(2) -0.004(2) -0.001(2) -0.009(2)
O13 0.029(3) 0.029(3) 0.031(3) -0.004(3) -0.002(3) -0.009(2)
O18 0.029(4) 0.029(4) 0.032(4) -0.001(4) -0.002(4) -0.011(4)
O21 0.029(2) 0.028(2) 0.031(2) -0.004(2) -0.002(2) -0.009(2)
O5 0.029(2) 0.028(2) 0.032(2) -0.004(2) -0.001(2) -0.009(2)
O16 0.029(2) 0.028(2) 0.031(2) -0.005(2) -0.001(2) -0.009(2)
O23 0.028(3) 0.028(3) 0.031(3) -0.004(2) -0.001(2) -0.009(2)
O12 0.029(2) 0.028(2) 0.031(3) -0.005(2) -0.001(2) -0.009(2)
O28 0.028(2) 0.028(2) 0.031(2) -0.005(2) -0.001(2) -0.009(2)
O29 0.029(2) 0.028(2) 0.031(2) -0.004(2) -0.001(2) -0.009(2)
O30 0.028(2) 0.028(2) 0.031(2) -0.004(2) -0.001(2) -0.009(2)
O2 0.030(4) 0.027(4) 0.033(4) -0.006(4) -0.003(4) -0.012(4)
O40 0.028(3) 0.028(3) 0.031(3) -0.004(3) -0.002(2) -0.010(2)
O3 0.031(4) 0.030(4) 0.032(4) -0.003(4) -0.003(4) -0.005(4)
O1 0.029(3) 0.028(3) 0.032(3) -0.004(3) -0.001(3) -0.010(2)
O15 0.029(4) 0.029(4) 0.031(4) -0.004(4) -0.004(4) -0.009(4)
O8 0.029(2) 0.028(2) 0.031(2) -0.004(2) -0.001(2) -0.009(2)
N7 0.030(10) 0.034(11) 0.027(11) -0.009(9) -0.010(8) -0.013(8)
O36 0.028(2) 0.028(2) 0.031(2) -0.005(2) -0.001(2) -0.009(2)
O32 0.029(2) 0.028(2) 0.031(2) -0.004(2) -0.001(2) -0.009(2)
O6 0.028(2) 0.028(2) 0.031(2) -0.005(2) -0.002(2) -0.009(2)
O37 0.028(2) 0.028(2) 0.031(2) -0.004(2) -0.001(2) -0.009(2)
N6 0.034(11) 0.028(11) 0.033(11) -0.001(8) -0.006(8) -0.014(9)
N1 0.029(10) 0.030(11) 0.035(11) -0.008(9) -0.003(8) -0.007(8)
C7 0.036(12) 0.027(12) 0.029(13) -0.006(9) 0.003(9) -0.010(9)
N4 0.040(11) 0.040(11) 0.042(12) -0.007(9) 0.007(9) -0.018(9)
O1W 0.035(5) 0.033(5) 0.036(5) -0.003(5) -0.001(5) -0.004(5)
C29 0.024(11) 0.034(12) 0.026(12) 0.001(9) 0.001(9) -0.013(9)
C2 0.039(12) 0.033(13) 0.035(13) 0.002(9) -0.002(9) -0.011(9)
C28 0.018(11) 0.023(11) 0.019(12) -0.007(9) 0.002(9) -0.002(9)
N8 0.029(11) 0.034(11) 0.026(11) 0.005(9) 0.001(8) -0.006(8)
N3 0.042(12) 0.043(12) 0.052(13) -0.010(9) -0.002(9) -0.020(9)
C13 0.029(12) 0.037(12) 0.034(13) -0.012(9) -0.003(9) -0.006(9)
N2 0.035(11) 0.041(11) 0.034(12) -0.008(9) -0.007(9) -0.012(9)
C3 0.030(12) 0.023(12) 0.028(12) -0.007(9) 0.003(9) -0.001(9)
N5 0.034(11) 0.040(11) 0.039(12) -0.005(9) -0.005(9) -0.009(9)
C12 0.047(13) 0.045(13) 0.041(14) -0.003(9) 0.001(9) -0.018(10)
C11 0.082(15) 0.090(13) 0.086(16) -0.012(10) 0.002(10) -0.038(9)
C22 0.044(14) 0.053(14) 0.055(15) -0.003(10) -0.004(9) -0.016(10)
C5 0.040(13) 0.046(14) 0.042(14) -0.001(9) -0.005(9) -0.011(10)
C6 0.040(13) 0.042(13) 0.039(14) -0.005(9) -0.001(9) -0.007(9)
C31 0.050(14) 0.054(14) 0.054(15) -0.004(10) -0.008(9) -0.022(10)
C15 0.049(14) 0.052(14) 0.049(15) -0.003(9) -0.006(9) -0.022(10)
C21 0.027(11) 0.014(11) 0.024(12) -0.003(9) 0.009(9) -0.006(9)
C20 0.040(13) 0.041(13) 0.034(13) -0.003(9) -0.002(9) -0.013(9)
O33 0.028(2) 0.028(2) 0.031(2) -0.004(2) -0.001(2) -0.009(2)
C8 0.028(16) 0.056(19) 0.06(2) -0.025(16) 0.006(14) -0.009(14)
C14 0.059(15) 0.058(15) 0.057(16) -0.011(10) 0.001(10) -0.014(10)
Si1 0.012(4) 0.007(4) 0.017(5) -0.004(4) 0.002(4) 0.004(4)
O25 0.028(3) 0.028(3) 0.031(3) -0.005(2) -0.001(2) -0.010(2)
S7 0.055(8) 0.081(10) 0.079(11) -0.044(9) -0.009(7) 0.001(7)
C23 0.050(13) 0.044(13) 0.040(14) -0.015(9) -0.009(9) -0.017(10)
C1 0.042(17) 0.049(19) 0.06(2) 0.000(16) -0.004(15) -0.008(15)
C18 0.033(12) 0.032(12) 0.029(13) -0.002(9) 0.002(9) -0.010(9)
C4 0.061(15) 0.060(15) 0.062(16) -0.004(10) 0.000(10) -0.019(10)
C32 0.059(19) 0.054(19) 0.05(2) -0.006(16) -0.027(15) -0.019(16)
C24 0.07(2) 0.047(19) 0.07(2) -0.003(16) 0.001(16) -0.029(16)
C25 0.064(19) 0.06(2) 0.04(2) 0.009(16) -0.015(16) -0.020(16)
C10 0.059(14) 0.061(13) 0.050(14) -0.007(10) -0.005(9) -0.026(9)
C19 0.050(14) 0.043(14) 0.049(14) -0.006(9) -0.001(9) -0.016(10)
C30 0.078(15) 0.085(13) 0.075(15) -0.007(10) 0.008(10) -0.037(9)
C27 0.069(16) 0.068(16) 0.068(17) -0.006(10) -0.002(10) -0.018(10)
C26 0.061(15) 0.054(14) 0.060(15) -0.016(10) -0.011(10) -0.026(10)
C17 0.06(2) 0.09(2) 0.08(2) 0.009(17) -0.012(16) -0.046(17)
C9 0.078(19) 0.079(19) 0.09(2) -0.008(18) -0.009(17) -0.018(13)
C16 0.06(2) 0.06(2) 0.08(2) 0.009(17) -0.005(17) -0.016(17)
W2A 0.024(4) 0.030(3) 0.014(6) -0.010(5) -0.005(4) -0.014(3)
W6A 0.0212(6) 0.0207(8) 0.0209(9) -0.0014(6) -0.0001(6) -0.0066(6)

loop_
_atom_type_symbol
_atom_type_description
_atom_type_scat_dispersion_real
_atom_type_scat_dispersion_imag
_atom_type_scat_source
C C 0.0033 0.0016 'International Tables Vol C Tables 4.2.6.8 and 6.1.1.4'
H H 0.0000 0.0000 'International Tables Vol C Tables 4.2.6.8 and 6.1.1.4'
Co Co 0.3494 0.9721 'International Tables Vol C Tables 4.2.6.8 and 6.1.1.4'
N N 0.0061 0.0033 'International Tables Vol C Tables 4.2.6.8 and 6.1.1.4'
O O 0.0106 0.0060 'International Tables Vol C Tables 4.2.6.8 and 6.1.1.4'
S S 0.1246 0.1234 'International Tables Vol C Tables 4.2.6.8 and 6.1.1.4'
Si Si 0.0817 0.0704 'International Tables Vol C Tables 4.2.6.8 and 6.1.1.4'
W W -0.8490 6.8722 'International Tables Vol C Tables 4.2.6.8 and 6.1.1.4'

loop_
_geom_angle_atom_site_label_1
_geom_angle_atom_site_label_2
_geom_angle_atom_site_label_3
_geom_angle
_geom_angle_site_symmetry_1
_geom_angle_site_symmetry_3
_geom_angle_publ_flag
O24 W7 O32 82.9(8) . . ?
O20 W7 O24 84.6(9) . . ?
O20 W7 O8 158.9(9) . . ?
O20 W7 O32 87.3(9) . . ?
O19 W7 O24 157.0(9) . . ?
O19 W7 O20 93.2(10) . . ?
O19 W7 O8 88.7(9) . . ?
O19 W7 O32 74.2(8) . . ?
O40 W7 O24 103.4(9) . . ?
O40 W7 O20 98.4(10) . . ?
O40 W7 O19 99.6(10) . . ?
O40 W7 O8 102.0(10) . . ?
O40 W7 O32 171.8(9) . . ?
O8 W7 O24 85.5(9) . . ?
O8 W7 O32 73.0(9) . . ?
O22 W10 O39 92.9(10) . . ?
O22 W10 O20 159.5(8) . . ?
O22 W10 O21 88.1(10) . . ?
O22 W10 O33 74.2(9) . . ?
O39 W10 O20 84.1(10) . . ?
O39 W10 O21 157.3(8) . . ?
O39 W10 O33 85.2(8) . . ?
O20 W10 O33 85.4(8) . . ?
O21 W10 O20 87.1(10) . . ?
O21 W10 O33 73.2(8) . . ?
O23 W10 O22 98.5(10) . . ?
O23 W10 O39 99.5(9) . . ?
O23 W10 O20 102.0(10) . . ?
O23 W10 O21 102.8(9) . . ?
O23 W10 O33 171.6(10) . . ?
O39 W6 W2 123.1(15) . . ?
O39 W6 O37 77.0(16) . . ?
O24 W6 W2 92.3(11) . . ?
O24 W6 O39 81.3(14) . . ?
O24 W6 O26 148(3) . . ?
O24 W6 O37 84.5(12) . . ?
O26 W6 W2 82.5(9) . . ?
O26 W6 O39 75(2) . . ?
O26 W6 O37 69.0(14) . . ?
O35 W6 W2 26.9(9) . . ?
O35 W6 O39 149(2) . . ?
O35 W6 O24 102(2) . . ?
O35 W6 O26 87.8(14) . . ?
O35 W6 O37 72.7(11) . . ?
O37 W6 W2 46.2(7) . . ?
O25 W6 W2 138.2(19) . . ?
O25 W6 O39 95.7(17) . . ?
O25 W6 O24 110(2) . . ?
O25 W6 O26 94.6(17) . . ?
O25 W6 O35 112(2) . . ?
O25 W6 O37 163(3) . . ?
O22 W11 O33 71.9(8) . . ?
O16 W11 O22 87.9(9) . . ?
O16 W11 O29 91.8(8) . . ?
O16 W11 O36 156.1(11) . . ?
O16 W11 O33 72.9(9) . . ?
O29 W11 O22 156.2(10) . . ?
O29 W11 O36 85.7(9) . . ?
O29 W11 O33 85.2(9) . . ?
O15 W11 O22 101.9(10) . . ?
O15 W11 O16 100.7(10) . . ?
O15 W11 O29 101.5(10) . . ?
O15 W11 O36 103.0(10) . . ?
O15 W11 O33 171.0(8) . . ?
O36 W11 O22 85.0(8) . . ?
O36 W11 O33 83.2(9) . . ?
O26 W5 O27 155.4(10) . . ?
O26 W5 O7 89.9(9) . . ?
O26 W5 O37 73.2(8) . . ?
O27 W5 O7 83.8(9) . . ?
O27 W5 O37 82.3(9) . . ?
O14 W5 O26 101.2(10) . . ?
O14 W5 O27 103.3(10) . . ?
O14 W5 O7 100.3(10) . . ?
O14 W5 O36 102.6(10) . . ?
O14 W5 O37 169.9(10) . . ?
O7 W5 O37 71.7(8) . . ?
O36 W5 O26 91.0(9) . . ?
O36 W5 O27 85.7(9) . . ?
O36 W5 O7 156.5(9) . . ?
O36 W5 O37 86.1(9) . . ?
O38 W12 O21 92.2(10) . . ?
O38 W12 O16 157.7(9) . . ?
O38 W12 O30 87.5(10) . . ?
O38 W12 O33 86.8(9) . . ?
O17 W12 O38 102.9(10) . . ?
O17 W12 O21 101.4(9) . . ?
O17 W12 O16 99.2(10) . . ?
O17 W12 O30 101.7(9) . . ?
O17 W12 O33 169.2(10) . . ?
O21 W12 O16 86.6(9) . . ?
O21 W12 O30 156.3(8) . . ?
O21 W12 O33 73.0(7) . . ?
O16 W12 O33 71.5(9) . . ?
O30 W12 O16 84.9(9) . . ?
O30 W12 O33 83.3(8) . . ?
O27 W4 O34 85.3(9) . . ?
O27 W4 O12 156.2(10) . . ?
O27 W4 O29 87.8(9) . . ?
O27 W4 O6 92.6(9) . . ?
O13 W4 O27 101.7(10) . . ?
O13 W4 O34 169.1(9) . . ?
O13 W4 O12 102.1(10) . . ?
O13 W4 O29 104.4(11) . . ?
O13 W4 O6 98.0(10) . . ?
O12 W4 O34 71.5(9) . . ?
O29 W4 O34 84.0(9) . . ?
O29 W4 O12 84.8(8) . . ?
O29 W4 O6 157.1(10) . . ?
O6 W4 O34 73.1(8) . . ?
O6 W4 O12 85.8(9) . . ?
O10 W9 O31 101.5(10) . . ?
O10 W9 O11 99.7(9) . . ?
O10 W9 O34 171.2(8) . . ?
O10 W9 O12 102.1(11) . . ?
O10 W9 O30 103.4(9) . . ?
O31 W9 O34 82.7(8) . . ?
O11 W9 O31 84.7(9) . . ?
O11 W9 O34 72.9(8) . . ?
O12 W9 O31 156.2(9) . . ?
O12 W9 O11 88.0(10) . . ?
O12 W9 O34 73.5(9) . . ?
O12 W9 O30 91.8(9) . . ?
O30 W9 O31 86.1(9) . . ?
O30 W9 O11 156.4(9) . . ?
O30 W9 O34 84.5(8) . . ?
O4 W1 O11 92.6(10) . . ?
O4 W1 O34 84.5(9) . . ?
O4 W1 O28 85.1(9) . . ?
O4 W1 O6 157.2(9) . . ?
O11 W1 O34 73.6(8) . . ?
O11 W1 O28 157.8(8) . . ?
O11 W1 O6 86.5(10) . . ?
O28 W1 O34 84.1(8) . . ?
O28 W1 O6 87.3(10) . . ?
O2 W1 O4 104.4(11) . . ?
O2 W1 O11 100.7(9) . . ?
O2 W1 O34 169.9(10) . . ?
O2 W1 O28 101.3(9) . . ?
O2 W1 O6 98.1(10) . . ?
O6 W1 O34 73.4(8) . . ?
O9 W8 O38 156.1(8) . . ?
O9 W8 O19 87.4(9) . . ?
O9 W8 O32 73.2(8) . . ?
O38 W8 O32 82.9(8) . . ?
O31 W8 O9 92.8(9) . . ?
O31 W8 O38 87.2(9) . . ?
O31 W8 O19 157.2(9) . . ?
O31 W8 O32 87.4(8) . . ?
O19 W8 O38 83.6(9) . . ?
O19 W8 O32 70.9(8) . . ?
O18 W8 O9 101.9(10) . . ?
O18 W8 O38 101.6(10) . . ?
O18 W8 O31 101.8(10) . . ?
O18 W8 O19 100.4(10) . . ?
O18 W8 O32 169.9(10) . . ?
O9 W3 O4 85.4(9) . . ?
O9 W3 O32 74.1(8) . . ?
O4 W3 O32 82.5(8) . . ?
O5 W3 O9 157.8(10) . . ?
O5 W3 O4 84.3(9) . . ?
O5 W3 O8 93.4(9) . . ?
O5 W3 O32 85.1(9) . . ?
O3 W3 O9 99.2(10) . . ?
O3 W3 O4 103.9(10) . . ?
O3 W3 O5 102.4(10) . . ?
O3 W3 O8 99.9(11) . . ?
O3 W3 O32 170.4(9) . . ?
O8 W3 O9 88.1(9) . . ?
O8 W3 O4 156.0(10) . . ?
O8 W3 O32 73.5(9) . . ?
O35 W2 W6 24.9(11) . . ?
O35 W2 O7 87.0(13) . . ?
O35 W2 O28 157.7(17) . . ?
O35 W2 O37 73.6(12) . . ?
O7 W2 W6 83.7(12) . . ?
O7 W2 O37 71.8(11) . . ?
O5 W2 W6 85.8(11) . . ?
O5 W2 O35 92.3(12) . . ?
O5 W2 O7 156.3(18) . . ?
O5 W2 O28 84.7(13) . . ?
O5 W2 O37 85.2(13) . . ?
O28 W2 W6 132.9(15) . . ?
O28 W2 O7 86.9(11) . . ?
O28 W2 O37 84.1(12) . . ?
O1 W2 W6 128.5(14) . . ?
O1 W2 O35 103.6(14) . . ?
O1 W2 O7 97.1(14) . . ?
O1 W2 O5 106.1(15) . . ?
O1 W2 O28 98.5(13) . . ?
O1 W2 O37 168.6(15) . . ?
O37 W2 W6 49.1(11) . . ?
O40 Co1 O23 91.1(8) . 2_666 ?
O40 Co1 N4 84.4(10) . . ?
O40 Co1 N3 97.2(10) . . ?
O40 Co1 N2 172.2(10) . . ?
N1 Co1 O23 83.2(10) . 2_666 ?
N1 Co1 O40 95.1(10) . . ?
N1 Co1 N4 176.8(11) . . ?
N1 Co1 N3 99.4(13) . . ?
N1 Co1 N2 78.9(11) . . ?
N4 Co1 O23 100.0(11) . 2_666 ?
N4 Co1 N3 77.5(13) . . ?
N4 Co1 N2 101.9(12) . . ?
N3 Co1 O23 171.0(9) . 2_666 ?
N2 Co1 O23 83.2(9) . 2_666 ?
N2 Co1 N3 88.8(11) . . ?
N7 Co2 O13 87.6(9) . . ?
N7 Co2 N6 94.6(10) . . ?
N7 Co2 N8 77.1(12) . . ?
N7 Co2 N5 105.0(12) . . ?
N6 Co2 O13 173.0(10) . . ?
N6 Co2 N8 101.8(11) . . ?
N6 Co2 N5 79.2(11) . . ?
O1W Co2 O13 80.4(8) . . ?
O1W Co2 N7 164.1(11) . . ?
O1W Co2 N6 98.5(10) . . ?
O1W Co2 N8 91.5(11) . . ?
O1W Co2 N5 86.2(11) . . ?
N8 Co2 O13 85.2(9) . . ?
N5 Co2 O13 93.8(10) . . ?
N5 Co2 N8 177.7(12) . . ?
C22 S6 C23 91(2) . . ?
C19 S5 C18 88(2) . . ?
C7 S2 C6 91.5(18) . . ?
C31 S8 C30 89(2) . . ?
C2 S1 C4 97(2) . . ?
C10 S4 C11 86(2) . . ?
C14 S3 C15 91(2) . . ?
W10 O22 W11 122.4(11) . . ?
W8 O9 W3 121.9(12) . . ?
W10 O39 W6 150.9(14) . . ?
W10 O39 W6A 153.5(13) . . ?
W6 O24 W7 159(2) . . ?
W12 O38 W8 150.0(11) . . ?
W5 O26 W6 122.5(11) . . ?
W6A O26 W5 121.0(11) . . ?
W7 O20 W10 151.4(11) . . ?
W1 O4 W3 152.7(12) . . ?
W8 O31 W9 150.0(12) . . ?
W4 O27 W5 151.2(11) . . ?
W1 O11 W9 122.4(10) . . ?
W6 O35 W2 128.2(19) . . ?
W6A O35 W2A 120.2(14) . . ?
W5 O7 W2 122.1(12) . . ?
W2A O7 W5 124.1(13) . . ?
W9 O34 W4 90.6(8) . . ?
W1 O34 W4 91.0(7) . . ?
W1 O34 W9 91.0(7) . . ?
Si1 O34 W4 122.4(12) . . ?
Si1 O34 W9 126.0(11) . . ?
Si1 O34 W1 125.4(13) . . ?
W7 O19 W8 123.2(11) . . ?
W4 O13 Co2 146.8(13) . . ?
W10 O21 W12 122.7(10) . . ?
W3 O5 W2A 149.7(14) . . ?
W2 O5 W3 155.9(16) . . ?
W11 O16 W12 123.9(13) . . ?
W10 O23 Co1 145.8(12) . 2_666 ?
W9 O12 W4 124.5(12) . . ?
W1 O28 W2 149.4(13) . . ?
W2A O28 W1 155.7(14) . . ?
W4 O29 W11 150.5(13) . . ?
W9 O30 W12 151.9(14) . . ?
W7 O40 Co1 146.7(12) . . ?
W3 O8 W7 121.8(13) . . ?
C28 N7 Co2 115(3) . . ?
C28 N7 C26 115(3) . . ?
C26 N7 Co2 130(3) . . ?
W5 O36 W11 151.9(12) . . ?
W7 O32 W8 91.7(7) . . ?
W7 O32 W3 91.7(9) . . ?
W3 O32 W8 90.8(8) . . ?
Si1 O32 W7 125.3(11) . . ?
Si1 O32 W8 122.5(13) . . ?
Si1 O32 W3 124.9(11) . . ?
W4 O6 W1 122.4(10) . . ?
W5 O37 W6 94.3(11) . . ?
W2 O37 W6 84.7(13) . . ?
W2 O37 W5 94.1(8) . . ?
Si1 O37 W6 125.2(12) . . ?
Si1 O37 W5 123.0(14) . . ?
Si1 O37 W2 125.3(13) . . ?
Si1 O37 W2A 125.1(13) . . ?
Si1 O37 W6A 124.4(11) . . ?
W2A O37 W5 88.4(8) . . ?
W6A O37 W5 90.1(7) . . ?
W6A O37 W2A 95.7(10) . . ?
C21 N6 Co2 112.8(19) . . ?
C23 N6 Co2 135(3) . . ?
C23 N6 C21 112(3) . . ?
C2 N1 Co1 138(2) . . ?
C2 N1 C3 105(3) . . ?
C3 N1 Co1 116(2) . . ?
N2 C7 S2 112(3) . . ?
N2 C7 C8 129(4) . . ?
C8 C7 S2 118(3) . . ?
C12 N4 Co1 110(3) . . ?
C10 N4 Co1 134(3) . . ?
C10 N4 C12 115(4) . . ?
N8 C29 C28 117(3) . . ?
C30 C29 C28 125(4) . . ?
C30 C29 N8 118(4) . . ?
N1 C2 S1 112(3) . . ?
N1 C2 C1 119(4) . . ?
C1 C2 S1 128(3) . . ?
N7 C28 C29 118(3) . . ?
N7 C28 C27 115(4) . . ?
C27 C28 C29 127(4) . . ?
C29 N8 Co2 111(3) . . ?
C31 N8 Co2 136(3) . . ?
C31 N8 C29 112(3) . . ?
C13 N3 Co1 116(3) . . ?
C13 N3 C15 112(4) . . ?
C15 N3 Co1 131(3) . . ?
N3 C13 C12 117(4) . . ?
N3 C13 C14 118(4) . . ?
C14 C13 C12 125(4) . . ?
C7 N2 Co1 132(3) . . ?
C7 N2 C5 113(3) . . ?
C5 N2 Co1 114(2) . . ?
N1 C3 C5 115(3) . . ?
C4 C3 N1 121(3) . . ?
C4 C3 C5 124(4) . . ?
C20 N5 Co2 112(2) . . ?
C18 N5 Co2 136(3) . . ?
C18 N5 C20 111(3) . . ?
C13 C12 N4 119(4) . . ?
C11 C12 N4 114(5) . . ?
C11 C12 C13 127(5) . . ?
C12 C11 S4 111(4) . . ?
C21 C22 S6 113(3) . . ?
N2 C5 C3 115(3) . . ?
C6 C5 N2 114(4) . . ?
C6 C5 C3 130(4) . . ?
C5 C6 S2 109(3) . . ?
N8 C31 S8 112(3) . . ?
N8 C31 C32 127(4) . . ?
C32 C31 S8 120(4) . . ?
N3 C15 S3 111(3) . . ?
N3 C15 C16 133(4) . . ?
C16 C15 S3 116(4) . . ?
N6 C21 C20 119(3) . . ?
C22 C21 N6 111(3) . . ?
C22 C21 C20 129(4) . . ?
N5 C20 C21 115(3) . . ?
C19 C20 N5 112(3) . . ?
C19 C20 C21 132(4) . . ?
W10 O33 W12 91.0(7) . . ?
W11 O33 W10 91.5(8) . . ?
W11 O33 W12 91.6(8) . . ?
Si1 O33 W10 124.0(13) . . ?
Si1 O33 W11 125.4(11) . . ?
Si1 O33 W12 123.4(11) . . ?
C13 C14 S3 108(4) . . ?
O34 Si1 O32 108.9(12) . . ?
O34 Si1 O37 110.2(11) . . ?
O34 Si1 O33 109.8(13) . . ?
O37 Si1 O32 107.2(13) . . ?
O33 Si1 O32 110.4(12) . . ?
O33 Si1 O37 110.3(12) . . ?
C27 S7 C26 91(2) . . ?
N6 C23 S6 112(3) . . ?
N6 C23 C24 125(3) . . ?
C24 C23 S6 123(3) . . ?
N5 C18 S5 114(3) . . ?
N5 C18 C17 126(4) . . ?
C17 C18 S5 120(3) . . ?
C3 C4 S1 105(3) . . ?
N4 C10 S4 113(3) . . ?
N4 C10 C9 129(4) . . ?
C9 C10 S4 118(4) . . ?
C20 C19 S5 115(3) . . ?
C29 C30 S8 108(4) . . ?
C28 C27 S7 111(4) . . ?
N7 C26 S7 108(3) . . ?
N7 C26 C25 125(4) . . ?
C25 C26 S7 127(4) . . ?
O35 W2A O37 70.0(11) . . ?
O7 W2A O35 86.8(13) . . ?
O7 W2A O5 155.5(17) . . ?
O7 W2A O37 75.7(12) . . ?
O5 W2A O35 80.0(10) . . ?
O5 W2A O37 80.5(11) . . ?
O28 W2A O35 155.1(17) . . ?
O28 W2A O7 101.1(13) . . ?
O28 W2A O5 83.7(13) . . ?
O28 W2A O37 88.8(13) . . ?
O1 W2A O35 94.4(13) . . ?
O1 W2A O7 105.3(16) . . ?
O1 W2A O5 96.2(14) . . ?
O1 W2A O28 106.0(15) . . ?
O1 W2A O37 164.4(13) . . ?
O39 W6A O37 85.1(9) . . ?
O24 W6A O39 85.0(10) . . ?
O24 W6A O35 91.6(10) . . ?
O24 W6A O37 85.8(9) . . ?
O26 W6A O39 86.3(11) . . ?
O26 W6A O24 160.1(11) . . ?
O26 W6A O35 90.1(10) . . ?
O26 W6A O37 75.7(9) . . ?
O35 W6A O39 158.8(10) . . ?
O35 W6A O37 73.7(8) . . ?
O25 W6A O39 101.5(9) . . ?
O25 W6A O24 99.6(11) . . ?
O25 W6A O26 99.6(10) . . ?
O25 W6A O35 99.8(11) . . ?
O25 W6A O37 171.7(8) . . ?

loop_
_geom_bond_atom_site_label_1
_geom_bond_atom_site_label_2
_geom_bond_distance
_geom_bond_site_symmetry_2
_geom_bond_publ_flag
W7 O24 1.95(2) . ?
W7 O20 1.89(2) . ?
W7 O19 1.86(2) . ?
W7 O40 1.72(2) . ?
W7 O8 1.95(2) . ?
W7 O32 2.32(2) . ?
W10 O22 1.83(2) . ?
W10 O39 1.85(2) . ?
W10 O20 1.93(2) . ?
W10 O21 1.91(2) . ?
W10 O23 1.720(19) . ?
W10 O33 2.35(2) . ?
W6 W2 3.23(3) . ?
W6 O39 2.15(5) . ?
W6 O24 1.75(3) . ?
W6 O26 2.10(5) . ?
W6 O35 1.73(3) . ?
W6 O37 2.45(4) . ?
W6 O25 1.60(3) . ?
W11 O22 2.00(2) . ?
W11 O16 1.88(2) . ?
W11 O29 1.905(19) . ?
W11 O15 1.69(3) . ?
W11 O36 1.93(2) . ?
W11 O33 2.33(3) . ?
W5 O26 1.93(2) . ?
W5 O27 1.93(2) . ?
W5 O14 1.71(2) . ?
W5 O7 1.95(2) . ?
W5 O36 1.90(2) . ?
W5 O37 2.37(2) . ?
W12 O38 1.82(3) . ?
W12 O17 1.67(2) . ?
W12 O21 1.92(2) . ?
W12 O16 1.93(2) . ?
W12 O30 1.924(19) . ?
W12 O33 2.36(2) . ?
W4 O27 1.87(2) . ?
W4 O34 2.38(2) . ?
W4 O13 1.65(2) . ?
W4 O12 1.96(2) . ?
W4 O29 1.90(2) . ?
W4 O6 1.91(2) . ?
W9 O10 1.67(2) . ?
W9 O31 1.97(2) . ?
W9 O11 1.93(2) . ?
W9 O34 2.37(2) . ?
W9 O12 1.85(2) . ?
W9 O30 1.89(2) . ?
W1 O4 1.82(2) . ?
W1 O11 1.91(2) . ?
W1 O34 2.35(2) . ?
W1 O28 1.94(2) . ?
W1 O2 1.696(19) . ?
W1 O6 1.94(3) . ?
W8 O9 1.93(2) . ?
W8 O38 2.00(2) . ?
W8 O31 1.86(2) . ?
W8 O19 1.97(2) . ?
W8 O18 1.65(2) . ?
W8 O32 2.38(2) . ?
W3 O9 1.93(2) . ?
W3 O4 1.99(2) . ?
W3 O5 1.86(2) . ?
W3 O3 1.70(2) . ?
W3 O8 1.88(2) . ?
W3 O32 2.35(2) . ?
W2 O35 1.86(3) . ?
W2 O7 1.99(3) . ?
W2 O5 1.83(3) . ?
W2 O28 1.95(3) . ?
W2 O1 1.71(3) . ?
W2 O37 2.34(3) . ?
Co1 O23 2.28(2) 2_666 ?
Co1 O40 2.12(2) . ?
Co1 N1 2.08(3) . ?
Co1 N4 2.13(3) . ?
Co1 N3 2.18(3) . ?
Co1 N2 2.15(3) . ?
Co2 O13 2.24(2) . ?
Co2 N7 2.12(3) . ?
Co2 N6 2.14(3) . ?
Co2 O1W 2.09(2) . ?
Co2 N8 2.23(3) . ?
Co2 N5 2.20(3) . ?
S6 C22 1.63(4) . ?
S6 C23 1.70(4) . ?
S5 C18 1.68(4) . ?
S5 C19 1.65(4) . ?
S2 C7 1.70(4) . ?
S2 C6 1.77(4) . ?
S8 C31 1.70(4) . ?
S8 C30 1.75(6) . ?
S1 C2 1.69(4) . ?
S1 C4 1.72(4) . ?
S4 C11 1.89(6) . ?
S4 C10 1.74(4) . ?
S3 C15 1.77(4) . ?
S3 C14 1.64(5) . ?
O39 W6A 1.92(2) . ?
O24 W6A 1.88(2) . ?
O26 W6A 1.88(3) . ?
O35 W2A 2.08(3) . ?
O35 W6A 1.89(2) . ?
O7 W2A 1.77(3) . ?
O34 Si1 1.60(2) . ?
O5 W2A 2.06(3) . ?
O28 W2A 1.75(3) . ?
O1 W2A 1.73(3) . ?
N7 C28 1.35(4) . ?
N7 C26 1.40(5) . ?
O32 Si1 1.64(3) . ?
O37 Si1 1.62(2) . ?
O37 W2A 2.33(3) . ?
O37 W6A 2.31(2) . ?
N6 C21 1.38(4) . ?
N6 C23 1.35(4) . ?
N1 C2 1.44(4) . ?
N1 C3 1.46(4) . ?
C7 N2 1.32(4) . ?
C7 C8 1.42(5) . ?
N4 C12 1.44(4) . ?
N4 C10 1.26(5) . ?
C29 C28 1.46(5) . ?
C29 N8 1.34(4) . ?
C29 C30 1.27(5) . ?
C2 C1 1.48(5) . ?
C28 C27 1.35(5) . ?
N8 C31 1.28(5) . ?
N3 C13 1.28(4) . ?
N3 C15 1.31(5) . ?
C13 C12 1.41(6) . ?
C13 C14 1.39(5) . ?
N2 C5 1.43(5) . ?
C3 C5 1.47(5) . ?
C3 C4 1.37(5) . ?
N5 C20 1.40(4) . ?
N5 C18 1.24(4) . ?
C12 C11 1.22(6) . ?
C22 C21 1.37(4) . ?
C5 C6 1.32(5) . ?
C31 C32 1.51(5) . ?
C15 C16 1.52(6) . ?
C21 C20 1.48(4) . ?
C20 C19 1.24(5) . ?
O33 Si1 1.61(2) . ?
O25 W6A 1.70(2) . ?
S7 C27 1.76(5) . ?
S7 C26 1.77(4) . ?
C23 C24 1.44(5) . ?
C18 C17 1.50(5) . ?
C25 C26 1.45(5) . ?
C10 C9 1.52(6) . ?

loop_
_platon_squeeze_void_nr
_platon_squeeze_void_average_x
_platon_squeeze_void_average_y
_platon_squeeze_void_average_z
_platon_squeeze_void_volume
_platon_squeeze_void_count_electrons
_platon_squeeze_void_content
1 0.217 0.264 0.602 36 11 ' '
2 0.500 0.500 0.000 138 33 ' '
3 0.783 0.736 0.398 36 11 ' '
